data_1536839
loop_
_publ_author_name
'Kokunova, V.N.'
'Stash, A.'

_publ_section_title
;
 Crystal structure of Pb (Ru N O (N O2)4 O H) . 0.5(H2 O)
;
_journal_name_full
;
Koordinatsionnaya Khimiya (= Coordination Chemistry (USSR))
;
_journal_page_first 862
_journal_page_last 865
_journal_volume 20
_journal_year 1994
_chemical_formula_sum 'H2 N5 O10.5 Pb Ru'
_chemical_name_systematic 'Pb (Ru (N O) (N O2)4 (O H)) (H2 O)0.5'
_space_group_IT_number 33
_symmetry_space_group_name_Hall 'P -2n -2ac'
_symmetry_space_group_name_H-M 'P c 21 n'
_cell_angle_alpha 90
_cell_angle_beta 90
_cell_angle_gamma 90
_cell_formula_units_Z 4
_cell_length_a 10.403
_cell_length_b 7.512
_cell_length_c 13.941
_cell_volume 1089.452
_citation_journal_id_ASTM KOKHDC
_cod_data_source_file Kokunova_KOKHDC_1994_1463.cif
_cod_data_source_block H2N5O10.5Pb1Ru1
_cod_original_sg_symbol_Hall 'P 2c -2n (y,z,x)'
_cod_original_formula_sum 'H2 N5 O10.5 Pb1 Ru1'
_cod_database_code 1536839

loop_
_symmetry_equiv_pos_as_xyz
x,y,z
-x,y+1/2,-z
x+1/2,y+1/2,-z+1/2
-x+1/2,y,z+1/2

loop_
_atom_site_label
_atom_site_type_symbol
_atom_site_fract_x
_atom_site_fract_y
_atom_site_fract_z
_atom_site_occupancy
_atom_site_U_iso_or_equiv
O7 O-2 0.91 0.508 0.226 1 0.0
O4 O-2 0.816 -0.027 0.475 1 0.0
O10 O-2 0.901 0.069 0.173 1 0.0
H1 H+1 0.467 0.178 0.087 0.5 0.0
N2 N+3 0.721 0.041 0.427 1 0.0
O3 O-2 0.604 0.043 0.45 1 0.0
N1 N+3 0.733 0.435 0.443 1 0.0
Ru1 Ru+4 0.7771 0.2481 0.3372 1 0.0
O1 O-2 0.626 0.467 0.473 1 0.0
Pb1 Pb+2 0.4228 0.25 0.4056 1 0.0
O5 O-2 0.046 0.221 0.39 1 0.0
H2 H+1 0.597 0.158 0.084 0.5 0.0
O6 O-2 0.598 0.275 0.295 1 0.0
H3 H+1 0.579 0.259 0.235 1 0.0
O2 O-2 0.797 0.57 0.46 1 0.0
O9 O-2 0.773 -0.098 0.24 1 0.0
N3 N+3 0.818 0.045 0.245 1 0.0
O8 O-2 0.725 0.502 0.182 1 0.0
N4 N+3 0.808 0.439 0.226 1 0.0
O11 O-2 0.537 0.222 0.108 0.5 0.0
N5 N+1 0.937 0.232 0.371 1 0.0
